data_2020481
loop_
_publ_author_name
'Badour, Alec R.'
'Wisniewski, John A.'
'Mohanty, Dillip K.'
'Squattrito, Philip J.'

_publ_section_title
;
 Two <i>N</i>-(2-phenylethyl)nitroaniline derivatives as precursors for
 slow and sustained nitric oxide release agents
;
_journal_coeditor_code QS3054
_journal_issue 5
_journal_name_full 'Acta Crystallographica Section C'
_journal_page_first 405
_journal_page_last 410
_journal_paper_doi 10.1107/S2053229616005763
_journal_volume 72
_journal_year 2016
_chemical_formula_iupac 'C16 H16 N2 O6 S'
_chemical_formula_moiety 'C16 H16 N2 O6 S'
_chemical_formula_sum 'C16 H16 N2 O6 S'
_chemical_formula_weight 364.38
_chemical_melting_point 443
_chemical_name_common (4-methylsulfonyl-2-nitrophenyl)-N-L-phenylalanine
_chemical_name_systematic
;
<i>N</i>-(4-Methylsulfonyl-2-nitrophenyl)-<i>L</i>-phenylalanine
;
_space_group_IT_number 5
_symmetry_cell_setting monoclinic
_symmetry_space_group_name_Hall 'C 2y'
_symmetry_space_group_name_H-M 'C 1 2 1'
_atom_sites_solution_hydrogens geom
_atom_sites_solution_primary direct
_atom_sites_solution_secondary difmap
_cell_angle_alpha 90.0000
_cell_angle_beta 103.456(7)
_cell_angle_gamma 90.0000
_cell_formula_units_Z 4
_cell_length_a 21.260(3)
_cell_length_b 5.7264(6)
_cell_length_c 14.2762(16)
_cell_measurement_reflns_used 9423
_cell_measurement_temperature 173
_cell_measurement_theta_max 30.20
_cell_measurement_theta_min 3.10
_cell_volume 1690.3(4)
_computing_cell_refinement
;
CrystalClear-SM Expert (Rigaku, 2011)
;
_computing_data_collection
;
CrystalClear-SM Expert (Rigaku, 2011)
;
_computing_data_reduction
;
CrystalClear-SM Expert (Rigaku, 2011)
;
_computing_molecular_graphics
;
CrystalMaker (Palmer, 2013)
;
_computing_publication_material
;
CrystalStructure (Rigaku, 2010)
;
_computing_structure_refinement
;
SHELXL97 (Sheldrick, 2008)
;
_computing_structure_solution
;
SHELXS97 (Sheldrick, 2008)
;
_diffrn_ambient_temperature 173
_diffrn_detector_area_resol_mean 6.827
_diffrn_measured_fraction_theta_full 0.996
_diffrn_measured_fraction_theta_max 0.996
_diffrn_measurement_device_type 'Rigaku XtaLAB mini'
_diffrn_measurement_method '\w scans'
_diffrn_radiation_type 'Mo K\a'
_diffrn_radiation_wavelength 0.71075
_diffrn_reflns_av_R_equivalents 0.0287
_diffrn_reflns_limit_h_max 29
_diffrn_reflns_limit_h_min -29
_diffrn_reflns_limit_k_max 8
_diffrn_reflns_limit_k_min -8
_diffrn_reflns_limit_l_max 20
_diffrn_reflns_limit_l_min -20
_diffrn_reflns_number 10478
_diffrn_reflns_theta_full 30.03
_diffrn_reflns_theta_max 30.03
_diffrn_reflns_theta_min 3.131
_diffrn_standards_number 0
_exptl_absorpt_coefficient_mu 0.227
_exptl_absorpt_correction_T_max 0.991
_exptl_absorpt_correction_T_min 0.815
_exptl_absorpt_correction_type multi-scan
_exptl_absorpt_process_details
;
(<i>REQAB</i>; Rigaku, 1998)
;
_exptl_crystal_colour yellow
_exptl_crystal_density_diffrn 1.428
_exptl_crystal_density_method 'not measured'
_exptl_crystal_description blade
_exptl_crystal_F_000 760.00
_exptl_crystal_size_max 0.800
_exptl_crystal_size_mid 0.140
_exptl_crystal_size_min 0.040
_refine_diff_density_max 0.297
_refine_diff_density_min -0.294
_refine_ls_abs_structure_details
;
Flack <i>x</i> determined using 1620 quotients [(I+)-(I-)]/[(I+)+(I-)]
(Parsons <i>et al.</i>,  2013)
;
_refine_ls_abs_structure_Flack 0.01(4)
_refine_ls_extinction_method none
_refine_ls_goodness_of_fit_ref 1.028
_refine_ls_hydrogen_treatment mixed
_refine_ls_number_parameters 235
_refine_ls_number_reflns 4851
_refine_ls_number_restraints 1
_refine_ls_R_factor_all 0.0476
_refine_ls_R_factor_gt 0.0385
_refine_ls_shift/su_max 0.001
_refine_ls_structure_factor_coef Fsqd
_refine_ls_weighting_details 'w = 1/[\s^2^(Fo^2^)+(0.0425P)^2^+0.4064P] where P=(Fo^2^+2Fc^2^)/3'
_refine_ls_weighting_scheme calc
_refine_ls_wR_factor_gt 0.0880
_refine_ls_wR_factor_ref 0.0923
_reflns_number_gt 4201
_reflns_number_total 4851
_reflns_threshold_expression 'I > 2\s(I)'
_cod_data_source_file qs3054sup1.cif
_cod_data_source_block C16H16N2O6S
_cod_depositor_comments 'Adding full bibliography for 2020480--2020481.cif.'
_cod_original_sg_symbol_H-M 'C 2'
_cod_database_code 2020481
_cod_database_fobs_code 2020481

loop_
_symmetry_equiv_pos_site_id
_symmetry_equiv_pos_as_xyz
1 +X,+Y,+Z
2 -X,+Y,-Z
3 1/2+X,1/2+Y,+Z
4 1/2-X,1/2+Y,-Z

loop_
_atom_site_type_symbol
_atom_site_label
_atom_site_fract_x
_atom_site_fract_y
_atom_site_fract_z
_atom_site_U_iso_or_equiv
_atom_site_adp_type
_atom_site_calc_flag
_atom_site_refinement_flags
_atom_site_occupancy
_atom_site_symmetry_multiplicity
S S1 0.92742(3) 0.54808(11) 0.78047(4) 0.03167(15) Uani d . 1.0 4
O O1 0.78519(8) 1.3718(4) 0.54188(12) 0.0359(4) Uani d . 1.0 4
O O2 0.75778(10) 1.1853(5) 0.65814(15) 0.0512(6) Uani d . 1.0 4
O O3 0.88106(10) 0.5710(5) 0.83856(14) 0.0491(6) Uani d . 1.0 4
O O4 0.94245(9) 0.3156(4) 0.75374(14) 0.0391(5) Uani d . 1.0 4
O O5 0.93194(10) 1.4082(4) 0.35172(17) 0.0527(6) Uani d . 1.0 4
O O6 0.96349(9) 1.0683(4) 0.30252(14) 0.0378(5) Uani d . 1.0 4
N N1 0.84399(10) 1.1274(4) 0.43040(13) 0.0287(5) Uani d . 1.0 4
N N2 0.79068(9) 1.2052(4) 0.59793(14) 0.0305(5) Uani d . 1.0 4
C C1 0.86254(10) 0.9947(4) 0.50992(15) 0.0248(5) Uani d . 1.0 4
C C2 0.83769(10) 1.0258(5) 0.59353(14) 0.0255(5) Uani d . 1.0 4
C C3 0.85673(11) 0.8860(5) 0.67428(15) 0.0269(5) Uani d . 1.0 4
C C4 0.90084(11) 0.7118(5) 0.67551(16) 0.0280(5) Uani d . 1.0 4
C C5 0.92597(11) 0.6716(5) 0.59408(17) 0.0307(5) Uani d . 1.0 4
C C6 0.90701(11) 0.8090(5) 0.51391(16) 0.0296(5) Uani d . 1.0 4
C C7 1.00056(16) 0.6784(7) 0.8408(2) 0.0517(8) Uani d . 1.0 4
C C8 0.86037(10) 1.0792(5) 0.33917(14) 0.0259(5) Uani d . 1.0 4
C C9 0.92279(11) 1.2061(5) 0.33397(16) 0.0299(5) Uani d . 1.0 4
C C10 0.80554(11) 1.1692(5) 0.25657(17) 0.0325(6) Uani d . 1.0 4
C C11 0.81931(11) 1.1159(5) 0.15974(16) 0.0298(5) Uani d . 1.0 4
C C12 0.80202(14) 0.9045(6) 0.11519(19) 0.0414(7) Uani d . 1.0 4
C C13 0.81573(17) 0.8542(6) 0.0269(2) 0.0536(9) Uani d . 1.0 4
C C14 0.84734(16) 1.0163(7) -0.01718(19) 0.0528(8) Uani d . 1.0 4
C C15 0.86431(15) 1.2275(7) 0.0258(2) 0.0483(8) Uani d . 1.0 4
C C16 0.85063(14) 1.2780(5) 0.11417(18) 0.0365(6) Uani d . 1.0 4
H H1 0.8200(15) 1.248(6) 0.435(3) 0.036(8) Uiso d . 1.0 4
H H3 0.8391 0.9112 0.7288 0.0323 Uiso calc R 1.0 4
H H5 0.9561 0.5489 0.5947 0.0368 Uiso calc R 1.0 4
H H6 0.9242 0.7788 0.4594 0.0355 Uiso calc R 1.0 4
H H61 0.9935(18) 1.151(7) 0.294(3) 0.053(11) Uiso d . 1.0 4
H H7A 0.9924 0.8396 0.8578 0.0620 Uiso calc R 1.0 4
H H7B 1.0310 0.6782 0.7987 0.0620 Uiso calc R 1.0 4
H H7C 1.0191 0.5901 0.8995 0.0620 Uiso calc R 1.0 4
H H8 0.8660 0.9072 0.3320 0.0310 Uiso calc R 1.0 4
H H10A 0.7643 1.0948 0.2608 0.0389 Uiso calc R 1.0 4
H H10B 0.8009 1.3401 0.2632 0.0389 Uiso calc R 1.0 4
H H12 0.7804 0.7918 0.1452 0.0497 Uiso calc R 1.0 4
H H13 0.8034 0.7080 -0.0032 0.0643 Uiso calc R 1.0 4
H H14 0.8572 0.9811 -0.0772 0.0634 Uiso calc R 1.0 4
H H15 0.8855 1.3401 -0.0048 0.0580 Uiso calc R 1.0 4
H H16 0.8628 1.4249 0.1437 0.0438 Uiso calc R 1.0 4

loop_
_atom_site_aniso_label
_atom_site_aniso_U_11
_atom_site_aniso_U_22
_atom_site_aniso_U_33
_atom_site_aniso_U_12
_atom_site_aniso_U_13
_atom_site_aniso_U_23
S1 0.0401(3) 0.0313(3) 0.0267(3) 0.0028(3) 0.0140(2) 0.0060(3)
O1 0.0402(10) 0.0352(11) 0.0334(9) 0.0080(8) 0.0112(8) 0.0037(8)
O2 0.0602(13) 0.0562(15) 0.0498(12) 0.0232(11) 0.0380(10) 0.0124(11)
O3 0.0652(13) 0.0524(14) 0.0400(10) 0.0162(12) 0.0330(9) 0.0151(11)
O4 0.0469(11) 0.0327(11) 0.0434(10) 0.0028(9) 0.0223(9) 0.0046(9)
O5 0.0466(12) 0.0436(13) 0.0776(16) -0.0149(10) 0.0339(11) -0.0275(12)
O6 0.0339(9) 0.0347(11) 0.0502(10) 0.0036(9) 0.0209(8) 0.0006(10)
N1 0.0315(10) 0.0345(12) 0.0222(9) 0.0049(9) 0.0109(8) 0.0009(8)
N2 0.0320(10) 0.0347(12) 0.0264(10) 0.0040(9) 0.0103(8) -0.0026(9)
C1 0.0231(10) 0.0300(14) 0.0221(10) -0.0025(9) 0.0068(8) -0.0024(9)
C2 0.0248(10) 0.0297(12) 0.0234(9) 0.0009(10) 0.0085(8) -0.0022(10)
C3 0.0286(11) 0.0316(13) 0.0229(10) -0.0008(10) 0.0104(9) -0.0028(10)
C4 0.0304(11) 0.0322(13) 0.0230(10) 0.0000(10) 0.0092(9) 0.0017(10)
C5 0.0310(12) 0.0356(15) 0.0278(11) 0.0058(10) 0.0114(9) 0.0004(11)
C6 0.0295(11) 0.0390(14) 0.0229(10) 0.0039(10) 0.0111(9) 0.0007(10)
C7 0.0612(19) 0.050(2) 0.0350(14) -0.0043(16) -0.0064(13) 0.0109(14)
C8 0.0296(10) 0.0292(14) 0.0202(9) -0.0006(10) 0.0086(8) -0.0006(9)
C9 0.0313(12) 0.0357(14) 0.0247(11) -0.0010(11) 0.0104(9) -0.0043(10)
C10 0.0312(12) 0.0392(15) 0.0268(11) 0.0004(11) 0.0064(9) 0.0050(11)
C11 0.0338(12) 0.0310(14) 0.0223(10) 0.0004(10) 0.0017(9) 0.0032(9)
C12 0.0530(16) 0.0331(15) 0.0331(13) -0.0051(13) -0.0006(12) 0.0026(11)
C13 0.079(3) 0.0386(18) 0.0330(14) 0.0070(17) -0.0074(14) -0.0092(13)
C14 0.0698(19) 0.063(3) 0.0234(12) 0.0159(18) 0.0067(12) -0.0060(14)
C15 0.0620(19) 0.057(2) 0.0280(13) 0.0010(16) 0.0145(13) 0.0061(13)
C16 0.0527(16) 0.0325(15) 0.0242(11) -0.0031(12) 0.0089(11) 0.0013(10)

loop_
_atom_type_symbol
_atom_type_description
_atom_type_scat_dispersion_real
_atom_type_scat_dispersion_imag
_atom_type_scat_source
C C 0.0033 0.0016
;
International Tables for Crystallography
(1992, Vol. C, Tables 4.2.6.8 and 6.1.1.4)
;
H H 0.0000 0.0000
;
International Tables for Crystallography
(1992, Vol. C, Table 6.1.1.4)
;
N N 0.0061 0.0033
;
International Tables for Crystallography
(1992, Vol. C, Tables 4.2.6.8 and 6.1.1.4)
;
O O 0.0106 0.0060
;
International Tables for Crystallography
(1992, Vol. C, Tables 4.2.6.8 and 6.1.1.4)
;
S S 0.1246 0.1234
;
International Tables for Crystallography
(1992, Vol. C, Tables 4.2.6.8 and 6.1.1.4)
;

loop_
_geom_angle_atom_site_label_1
_geom_angle_atom_site_label_2
_geom_angle_atom_site_label_3
_geom_angle
_geom_angle_publ_flag
O3 S1 O4 117.54(13) no
O3 S1 C7 109.04(15) no
O3 S1 C4 108.56(12) no
O4 S1 C7 107.24(16) no
O4 S1 C4 108.43(12) no
C7 S1 C4 105.36(13) no
O2 N2 O1 122.7(3) no
O2 N2 C2 118.4(3) no
O1 N2 C2 118.9(2) no
C1 N1 C8 124.4(3) no
S1 C4 C5 120.8(2) no
S1 C4 C3 119.15(19) no
C5 C4 C3 120.0(3) no
C4 C5 C6 120.1(3) no
C5 C6 C1 122.0(3) no
N1 C1 C6 121.3(3) no
N1 C1 C2 122.9(3) no
C6 C1 C2 115.8(2) no
N2 C2 C1 121.4(2) no
N2 C2 C3 116.5(2) no
C1 C2 C3 122.1(3) no
C4 C3 C2 120.0(3) no
N1 C8 C9 110.20(18) no
N1 C8 C10 109.05(19) no
C9 C8 C10 108.3(2) no
O5 C9 O6 124.3(3) no
O5 C9 C8 123.5(3) no
O6 C9 C8 112.1(3) no
C8 C10 C11 111.1(2) no
C10 C11 C12 120.9(3) no
C10 C11 C16 120.7(3) no
C12 C11 C16 118.5(3) no
C11 C12 C13 120.8(3) no
C12 C13 C14 120.1(3) no
C13 C14 C15 119.7(3) no
C14 C15 C16 120.2(4) no
C11 C16 C15 120.7(3) no
C9 O6 H61 107(3) no
C1 N1 H1 117(2) no
C8 N1 H1 119(2) no
S1 C7 H7A 109.477 no
S1 C7 H7B 109.475 no
S1 C7 H7C 109.473 no
H7A C7 H7B 109.471 no
H7A C7 H7C 109.464 no
H7B C7 H7C 109.466 no
C4 C5 H5 119.936 no
C6 C5 H5 119.943 no
C5 C6 H6 119.025 no
C1 C6 H6 119.023 no
C4 C3 H3 120.015 no
C2 C3 H3 120.011 no
N1 C8 H8 109.758 no
C9 C8 H8 109.750 no
C10 C8 H8 109.747 no
C8 C10 H10A 109.420 no
C8 C10 H10B 109.411 no
C11 C10 H10A 109.422 no
C11 C10 H10B 109.413 no
H10A C10 H10B 108.036 no
C11 C12 H12 119.607 no
C13 C12 H12 119.609 no
C12 C13 H13 119.945 no
C14 C13 H13 119.927 no
C13 C14 H14 120.141 no
C15 C14 H14 120.129 no
C14 C15 H15 119.912 no
C16 C15 H15 119.899 no
C11 C16 H16 119.643 no
C15 C16 H16 119.655 no

loop_
_geom_bond_atom_site_label_1
_geom_bond_atom_site_label_2
_geom_bond_distance
_geom_bond_publ_flag
S1 O3 1.434(2) no
S1 O4 1.441(2) no
S1 C7 1.759(3) no
S1 C4 1.746(2) no
O2 N2 1.233(3) no
O1 N2 1.233(3) no
O5 C9 1.191(3) no
O6 C9 1.324(3) no
N2 C2 1.445(3) no
N1 C1 1.346(3) no
N1 C8 1.451(3) no
C4 C5 1.407(3) no
C4 C3 1.367(3) no
C5 C6 1.370(3) no
C6 C1 1.415(3) no
C1 C2 1.424(3) no
C2 C3 1.384(3) no
C8 C9 1.530(3) no
C8 C10 1.541(3) no
C10 C11 1.509(3) no
C11 C12 1.377(4) no
C11 C16 1.389(3) no
C12 C13 1.388(4) no
C13 C14 1.381(5) no
C14 C15 1.366(5) no
C15 C16 1.390(4) no
O6 H61 0.83(4) no
N1 H1 0.87(3) no
C7 H7A 0.980 no
C7 H7B 0.980 no
C7 H7C 0.980 no
C5 H5 0.950 no
C6 H6 0.950 no
C3 H3 0.950 no
C8 H8 1.000 no
C10 H10A 0.990 no
C10 H10B 0.990 no
C12 H12 0.950 no
C13 H13 0.950 no
C14 H14 0.950 no
C15 H15 0.950 no
C16 H16 0.950 no

loop_
_geom_hbond_atom_site_label_D
_geom_hbond_atom_site_label_H
_geom_hbond_atom_site_label_A
_geom_hbond_site_symmetry_A
_geom_hbond_distance_DH
_geom_hbond_distance_HA
_geom_hbond_distance_DA
_geom_hbond_angle_DHA
_geom_hbond_publ_flag
O6 H61 O4 2_766 0.83(4) 1.90(4) 2.720(3) 168(4) yes
N1 H1 O1 . 0.87(3) 1.98(4) 2.642(3) 132(3) yes

loop_
_geom_torsion_atom_site_label_1
_geom_torsion_atom_site_label_2
_geom_torsion_atom_site_label_3
_geom_torsion_atom_site_label_4
_geom_torsion
_geom_torsion_publ_flag
O3 S1 C4 C5 -161.93(17) no
O3 S1 C4 C3 20.3(3) no
O4 S1 C4 C5 -33.2(2) no
O4 S1 C4 C3 149.08(17) no
C7 S1 C4 C5 81.4(2) no
C7 S1 C4 C3 -96.4(2) no
O2 N2 C2 C1 160.08(19) no
O2 N2 C2 C3 -19.5(3) no
O1 N2 C2 C1 -20.2(3) no
O1 N2 C2 C3 160.22(18) no
C1 N1 C8 C9 -92.0(3) no
C1 N1 C8 C10 149.3(2) no
C8 N1 C1 C6 7.9(4) no
C8 N1 C1 C2 -170.10(18) no
S1 C4 C5 C6 -176.78(15) no
S1 C4 C3 C2 176.55(15) no
C5 C4 C3 C2 -1.2(4) no
C3 C4 C5 C6 0.9(4) no
C4 C5 C6 C1 0.4(4) no
C5 C6 C1 N1 -179.5(2) no
C5 C6 C1 C2 -1.4(4) no
N1 C1 C2 N2 -0.4(4) no
N1 C1 C2 C3 179.22(19) no
C6 C1 C2 N2 -178.42(18) no
C6 C1 C2 C3 1.2(3) no
N2 C2 C3 C4 179.73(18) no
C1 C2 C3 C4 0.1(4) no
N1 C8 C9 O5 -49.8(3) no
N1 C8 C9 O6 133.64(19) no
N1 C8 C10 C11 -178.12(18) no
C9 C8 C10 C11 61.9(3) no
C10 C8 C9 O5 69.4(3) no
C10 C8 C9 O6 -107.1(2) no
C8 C10 C11 C12 86.3(3) no
C8 C10 C11 C16 -92.8(3) no
C10 C11 C12 C13 -178.9(2) no
C10 C11 C16 C15 178.89(19) no
C12 C11 C16 C15 -0.2(4) no
C16 C11 C12 C13 0.2(4) no
C11 C12 C13 C14 0.3(5) no
C12 C13 C14 C15 -0.9(5) no
C13 C14 C15 C16 0.9(5) no
C14 C15 C16 C11 -0.4(5) no
